data_7033885
loop_
_publ_author_name
'So, Yat-Ming'
'Chiu, Wai-Hang'
'Cheung, Wai-Man'
'Ng, Ho-Yuen'
'Lee, Hung Kay'
'Sung, Herman H.-Y.'
'Williams, Ian D.'
'Leung, Wa-Hung'

_publ_section_title
;
 Heterobimetallic rhenium nitrido complexes containing the Kl\"aui
 tripodal ligand [Co(\h(5)-C5H5){P(O)(OEt)2}3](.).
;
_journal_issue 12
_journal_name_full 'Dalton transactions (Cambridge, England : 2003)'
_journal_page_first 5479
_journal_page_last 5487
_journal_paper_doi 10.1039/c5dt00093a
_journal_volume 44
_journal_year 2015
_chemical_formula_moiety 'C26 H50 Cl2 Co Ir N O10 P3 Re'
_chemical_formula_sum 'C26 H50 Cl2 Co Ir N O10 P3 Re'
_chemical_formula_weight 1137.81
_chemical_name_systematic
;
 ? 
;
_space_group_IT_number 14
_space_group_name_Hall '-P 2ybc'
_symmetry_cell_setting monoclinic
_symmetry_space_group_name_Hall '-P 2ybc'
_symmetry_space_group_name_H-M 'P 1 21/c 1'
_atom_sites_solution_hydrogens geom
_atom_sites_solution_primary direct
_atom_sites_solution_secondary difmap
_audit_creation_date 2012-01-20
_audit_creation_method
;
  Olex2 1.1-beta
  (compiled Nov  1 2011 20:42:30, GUI svn.r3906)
;
_audit_update_record
;
2014-06-25 deposited with the CCDC.
2015-02-03 downloaded from the CCDC.
;
_cell_angle_alpha 90.00
_cell_angle_beta 90.506(10)
_cell_angle_gamma 90.00
_cell_formula_units_Z 4
_cell_length_a 14.7743(10)
_cell_length_b 13.7892(10)
_cell_length_c 18.2139(10)
_cell_measurement_reflns_used 14070
_cell_measurement_temperature 173.00(14)
_cell_measurement_theta_max 71.3983
_cell_measurement_theta_min 4.0177
_cell_volume 3710.5(4)
_computing_cell_refinement
;
CrysAlisPro, Agilent Technologies,
Version 1.171.35.19 (release 27-10-2011 CrysAlis171 .NET)
(compiled Oct 27 2011,15:02:11)
;
_computing_data_collection
;
CrysAlisPro, Agilent Technologies,
Version 1.171.35.19 (release 27-10-2011 CrysAlis171 .NET)
(compiled Oct 27 2011,15:02:11)
;
_computing_data_reduction
;
CrysAlisPro, Agilent Technologies,
Version 1.171.35.19 (release 27-10-2011 CrysAlis171 .NET)
(compiled Oct 27 2011,15:02:11)
;
_computing_molecular_graphics
;
O. V. Dolomanov, L. J. Bourhis, R. J. Gildea, J. A. K. Howard and H. Puschmann,
OLEX2: a complete structure solution, refinement and analysis program.
J. Appl. Cryst. (2009). 42, 339-341.
;
_computing_publication_material
;
O. V. Dolomanov, L. J. Bourhis, R. J. Gildea, J. A. K. Howard and H. Puschmann,
OLEX2: a complete structure solution, refinement and analysis program.
J. Appl. Cryst. (2009). 42, 339-341.
;
_computing_structure_refinement
;
XL, G.M. Sheldrick, Acta Cryst.
(2008). A64, 112-122
;
_computing_structure_solution 'J. Appl. Cryst. (2007). 40, 609-613'
_diffrn_ambient_temperature 173.00(14)
_diffrn_detector_area_resol_mean 15.9578
_diffrn_measured_fraction_theta_full 0.988
_diffrn_measured_fraction_theta_max 0.988
_diffrn_measurement_details
;
  1 omega   32.00   77.00   1.0000    1.5000
omega____ theta____ kappa____ phi______ frames
    -        0.0000 -178.0000  120.0000 45

  2 omega -111.00  -18.00   1.0000    2.0000
omega____ theta____ kappa____ phi______ frames
    -      -55.0000  125.0000 -150.0000 93

  3 omega   73.00  126.00   1.0000    2.0000
omega____ theta____ kappa____ phi______ frames
    -       55.0000  125.0000   90.0000 53

  4 omega   89.00  123.00   1.0000    2.0000
omega____ theta____ kappa____ phi______ frames
    -       55.0000  125.0000  -30.0000 34

  5 omega  -17.00   67.00   1.0000    2.0000
omega____ theta____ kappa____ phi______ frames
    -       55.0000  -38.0000   90.0000 84

  6 omega   13.00  128.00   1.0000    2.0000
omega____ theta____ kappa____ phi______ frames
    -       55.0000   19.0000   90.0000 115

  7 omega  -87.00  -12.00   1.0000    3.5000
omega____ theta____ kappa____ phi______ frames
    -      -64.0000   64.0000   90.0000 75

  8 omega   39.00   65.00   1.0000    3.5000
omega____ theta____ kappa____ phi______ frames
    -      110.0000  -25.0000   30.0000 26

  9 omega   41.00   71.00   1.0000    3.5000
omega____ theta____ kappa____ phi______ frames
    -      110.0000  -38.0000  -90.0000 30

 10 omega   45.00  149.00   1.0000    3.5000
omega____ theta____ kappa____ phi______ frames
    -      110.0000  -93.0000   86.0000 104

 11 omega   39.00   66.00   1.0000    3.5000
omega____ theta____ kappa____ phi______ frames
    -      110.0000  -38.0000  120.0000 27

 12 omega   42.00   83.00   1.0000    3.5000
omega____ theta____ kappa____ phi______ frames
    -      110.0000  -50.0000 -150.0000 41

 13 omega   43.00  147.00   1.0000    3.5000
omega____ theta____ kappa____ phi______ frames
    -      110.0000  -92.0000 -120.0000 104

 14 omega   38.00   67.00   1.0000    3.5000
omega____ theta____ kappa____ phi______ frames
    -      110.0000  -38.0000   90.0000 29

 15 omega   42.00   70.00   1.0000    3.5000
omega____ theta____ kappa____ phi______ frames
    -      110.0000  -25.0000    0.0000 28

 16 omega   42.00  173.00   1.0000    3.5000
omega____ theta____ kappa____ phi______ frames
    -      110.0000   12.0000  -30.0000 131

 17 omega   37.00   72.00   1.0000    3.5000
omega____ theta____ kappa____ phi______ frames
    -      110.0000  -25.0000  -60.0000 35

 18 omega   44.00   69.00   1.0000    3.5000
omega____ theta____ kappa____ phi______ frames
    -      110.0000  -38.0000   60.0000 25

 19 omega   41.00   71.00   1.0000    3.5000
omega____ theta____ kappa____ phi______ frames
    -      110.0000  -38.0000 -120.0000 30

 20 omega   41.00   72.00   1.0000    3.5000
omega____ theta____ kappa____ phi______ frames
    -      110.0000  -50.0000    0.0000 31

 21 omega   41.00   72.00   1.0000    3.5000
omega____ theta____ kappa____ phi______ frames
    -      110.0000  -25.0000  150.0000 31

 22 omega   98.00  163.00   1.0000    3.5000
omega____ theta____ kappa____ phi______ frames
    -      110.0000   64.0000 -180.0000 65
;
_diffrn_measurement_device 'kappa diffractometer'
_diffrn_measurement_device_type 'Xcalibur, Sapphire3, Gemini ultra'
_diffrn_measurement_method '\w scans'
_diffrn_orient_matrix_UB_11 0.0658432000
_diffrn_orient_matrix_UB_12 -0.0474946000
_diffrn_orient_matrix_UB_13 -0.0543266000
_diffrn_orient_matrix_UB_21 -0.0095400000
_diffrn_orient_matrix_UB_22 -0.0973211000
_diffrn_orient_matrix_UB_23 0.0406875000
_diffrn_orient_matrix_UB_31 -0.0803517000
_diffrn_orient_matrix_UB_32 -0.0274744000
_diffrn_orient_matrix_UB_33 -0.0504173000
_diffrn_radiation_monochromator mirror
_diffrn_radiation_probe x-ray
_diffrn_radiation_type CuK\a
_diffrn_radiation_wavelength 1.5418
_diffrn_reflns_av_R_equivalents 0.0439
_diffrn_reflns_av_unetI/netI 0.0381
_diffrn_reflns_limit_h_max 17
_diffrn_reflns_limit_h_min -17
_diffrn_reflns_limit_k_max 14
_diffrn_reflns_limit_k_min -16
_diffrn_reflns_limit_l_max 20
_diffrn_reflns_limit_l_min -21
_diffrn_reflns_number 20667
_diffrn_reflns_theta_full 66.50
_diffrn_reflns_theta_max 67.48
_diffrn_reflns_theta_min 4.02
_diffrn_source 'sealed X-ray tube'
_diffrn_source_current 35
_diffrn_source_power 1.75
_diffrn_source_target Cu
_diffrn_source_voltage 50
_exptl_absorpt_coefficient_mu 19.480
_exptl_absorpt_correction_T_max 1.00000
_exptl_absorpt_correction_T_min 0.17758
_exptl_absorpt_correction_type multi-scan
_exptl_absorpt_process_details
;
CrysAlisPro, Agilent Technologies,
Version 1.171.35.19 (release 27-10-2011 CrysAlis171 .NET)
(compiled Oct 27 2011,15:02:11)
Empirical absorption correction using spherical harmonics,
 implemented in SCALE3 ABSPACK scaling algorithm.
;
_exptl_crystal_colour red
_exptl_crystal_density_diffrn 2.037
_exptl_crystal_density_method 'not measured'
_exptl_crystal_description block
_exptl_crystal_F_000 2204
_exptl_crystal_size_max 0.40
_exptl_crystal_size_mid 0.10
_exptl_crystal_size_min 0.08
_refine_diff_density_max 2.081
_refine_diff_density_min -3.429
_refine_diff_density_rms 0.188
_refine_ls_extinction_method none
_refine_ls_goodness_of_fit_ref 1.026
_refine_ls_hydrogen_treatment constr
_refine_ls_matrix_type full
_refine_ls_number_parameters 410
_refine_ls_number_reflns 6613
_refine_ls_number_restraints 4
_refine_ls_restrained_S_all 1.026
_refine_ls_R_factor_all 0.0383
_refine_ls_R_factor_gt 0.0370
_refine_ls_shift/su_max 0.001
_refine_ls_shift/su_mean 0.000
_refine_ls_structure_factor_coef Fsqd
_refine_ls_weighting_details 'calc w=1/[\s^2^(Fo^2^)+(0.0699P)^2^+2.9163P] where P=(Fo^2^+2Fc^2^)/3'
_refine_ls_weighting_scheme calc
_refine_ls_wR_factor_gt 0.0965
_refine_ls_wR_factor_ref 0.0978
_reflns_number_gt 6367
_reflns_number_total 6613
_reflns_threshold_expression >2sigma(I)
_cod_data_source_file c5dt00093a1.cif
_cod_data_source_block so12cult
_cod_depositor_comments
;
The following automatic conversions were performed:

'_symmetry_cell_setting' value 'Monoclinic' changed to 'monoclinic'
according to
/usr/data/users/saulius/crontab/automatic-downloads/rss-feeds/RSC/lib/dictionaries/cif_core.dic
dictionary named 'cif_core.dic' version 2.4.2 from 2011-04-26.

Automatic conversion script
Id: cif_fix_values 3008 2015-01-20 13:52:24Z robertas 

 Adding full bibliography for 7033885--7033890.cif.
;
_cod_original_sg_symbol_H-M P2(1)/c
_cod_database_code 7033885
_reflns_odcompleteness_completeness 99.40
_reflns_odcompleteness_iscentric 1
_reflns_odcompleteness_theta 68.13

loop_
_space_group_symop_id
_space_group_symop_operation_xyz
1 'x, y, z'
2 '-x, y+1/2, -z+1/2'
3 '-x, -y, -z'
4 'x, -y-1/2, z-1/2'

loop_
_atom_site_label
_atom_site_type_symbol
_atom_site_fract_x
_atom_site_fract_y
_atom_site_fract_z
_atom_site_U_iso_or_equiv
_atom_site_adp_type
_atom_site_occupancy
_atom_site_symmetry_multiplicity
_atom_site_calc_flag
_atom_site_refinement_flags
_atom_site_disorder_assembly
_atom_site_disorder_group
Ir1 Ir 0.221877(13) 0.102511(13) 0.663157(10) 0.02014(9) Uani 1 1 d . A .
Re1 Re 0.186130(13) 0.359182(13) 0.696198(10) 0.01712(9) Uani 1 1 d . A .
Co1 Co 0.34246(5) 0.57679(5) 0.61754(4) 0.01612(16) Uani 1 1 d . . .
Cl1 Cl 0.03163(8) 0.35319(8) 0.66804(8) 0.0294(3) Uani 1 1 d . . .
Cl2 Cl 0.35542(11) 0.10155(11) 0.73488(11) 0.0496(4) Uani 1 1 d . . .
P1 P 0.38250(8) 0.47503(8) 0.70051(6) 0.0193(2) Uani 1 1 d . . .
P2 P 0.21613(8) 0.60119(7) 0.67328(6) 0.0165(2) Uani 1 1 d . . .
P3 P 0.28592(8) 0.45965(8) 0.55357(6) 0.0192(2) Uani 1 1 d . A .
O1 O 0.4753(2) 0.4286(3) 0.6752(2) 0.0346(9) Uani 1 1 d . . .
O2 O 0.4047(3) 0.5283(3) 0.7758(2) 0.0393(10) Uani 1 1 d . . .
O3 O 0.2335(2) 0.6769(2) 0.73785(18) 0.0248(7) Uani 1 1 d . . .
O4 O 0.1459(3) 0.6599(2) 0.6233(2) 0.0269(7) Uani 1 1 d . . .
O5 O 0.2459(3) 0.5058(3) 0.4806(2) 0.0341(9) Uani 1 1 d . . .
O6 O 0.3617(3) 0.3886(3) 0.5229(2) 0.0327(8) Uani 1 1 d D . .
O7 O 0.3186(2) 0.3911(2) 0.7184(2) 0.0243(7) Uani 1 1 d . . .
O8 O 0.1682(2) 0.5136(2) 0.70403(18) 0.0219(7) Uani 1 1 d . . .
O9 O 0.2130(2) 0.3966(2) 0.58719(18) 0.0233(7) Uani 1 1 d . . .
O10 O 0.1632(3) 0.3598(2) 0.8003(2) 0.0305(8) Uani 1 1 d . . .
N1 N 0.2051(3) 0.2394(3) 0.6842(2) 0.0241(8) Uani 1 1 d . . .
C1 C 0.1211(6) 0.2828(5) 0.8358(4) 0.0506(17) Uani 1 1 d . A .
H1A H 0.0593 0.2752 0.8165 0.076 Uiso 1 1 calc R . .
H1B H 0.1190 0.2960 0.8886 0.076 Uiso 1 1 calc R . .
H1C H 0.1553 0.2231 0.8272 0.076 Uiso 1 1 calc R . .
C2 C 0.3639(4) 0.7250(4) 0.6139(3) 0.0377(14) Uani 1 1 d . . .
H2 H 0.3276 0.7722 0.6377 0.045 Uiso 1 1 calc R . .
C3 C 0.3500(4) 0.6885(4) 0.5415(3) 0.0386(14) Uani 1 1 d . . .
H3 H 0.3030 0.7066 0.5083 0.046 Uiso 1 1 calc R . .
C4 C 0.4200(4) 0.6196(4) 0.5283(3) 0.0338(13) Uani 1 1 d . . .
H4 H 0.4278 0.5834 0.4845 0.041 Uiso 1 1 calc R . .
C5 C 0.4402(4) 0.6792(4) 0.6438(3) 0.0343(12) Uani 1 1 d . . .
H5 H 0.4644 0.6898 0.6916 0.041 Uiso 1 1 calc R . .
C6 C 0.4755(4) 0.6142(4) 0.5910(3) 0.0334(12) Uani 1 1 d . . .
H6 H 0.5275 0.5743 0.5970 0.040 Uiso 1 1 calc R . .
C11 C 0.5221(5) 0.3562(5) 0.7191(4) 0.0445(16) Uani 1 1 d . . .
H11A H 0.4816 0.3003 0.7282 0.053 Uiso 1 1 calc R . .
H11B H 0.5402 0.3842 0.7671 0.053 Uiso 1 1 calc R . .
C12 C 0.6027(5) 0.3241(6) 0.6789(4) 0.0486(16) Uani 1 1 d . . .
H12A H 0.5839 0.2921 0.6332 0.073 Uiso 1 1 calc R . .
H12B H 0.6373 0.2783 0.7093 0.073 Uiso 1 1 calc R . .
H12C H 0.6406 0.3803 0.6675 0.073 Uiso 1 1 calc R . .
C13 C 0.3881(5) 0.4889(6) 0.8475(3) 0.0512(17) Uani 1 1 d . . .
H13A H 0.4061 0.4198 0.8488 0.061 Uiso 1 1 calc R . .
H13B H 0.3227 0.4930 0.8584 0.061 Uiso 1 1 calc R . .
C14 C 0.4392(7) 0.5425(9) 0.9021(4) 0.076(3) Uani 1 1 d . . .
H14A H 0.5026 0.5468 0.8871 0.115 Uiso 1 1 calc R . .
H14B H 0.4356 0.5091 0.9495 0.115 Uiso 1 1 calc R . .
H14C H 0.4140 0.6079 0.9068 0.115 Uiso 1 1 calc R . .
C15 C 0.1600(4) 0.7001(4) 0.7872(3) 0.0333(12) Uani 1 1 d . . .
H15A H 0.1018 0.6798 0.7647 0.040 Uiso 1 1 calc R . .
H15B H 0.1578 0.7712 0.7949 0.040 Uiso 1 1 calc R . .
C16 C 0.1717(5) 0.6516(6) 0.8583(4) 0.0495(17) Uani 1 1 d . . .
H16A H 0.1721 0.5812 0.8510 0.074 Uiso 1 1 calc R . .
H16B H 0.1217 0.6693 0.8907 0.074 Uiso 1 1 calc R . .
H16C H 0.2292 0.6719 0.8808 0.074 Uiso 1 1 calc R . .
C17 C 0.0706(4) 0.6136(5) 0.5873(4) 0.0437(15) Uani 1 1 d . . .
H17A H 0.0203 0.6048 0.6222 0.052 Uiso 1 1 calc R . .
H17B H 0.0888 0.5490 0.5688 0.052 Uiso 1 1 calc R . .
C18 C 0.0410(6) 0.6762(6) 0.5251(4) 0.059(2) Uani 1 1 d . . .
H18A H 0.0920 0.6870 0.4921 0.089 Uiso 1 1 calc R . .
H18B H 0.0197 0.7385 0.5442 0.089 Uiso 1 1 calc R . .
H18C H -0.0084 0.6442 0.4982 0.089 Uiso 1 1 calc R . .
C19 C 0.2129(6) 0.4432(5) 0.4214(3) 0.0507(17) Uani 1 1 d . . .
H19A H 0.2643 0.4090 0.3984 0.061 Uiso 1 1 calc R . .
H19B H 0.1710 0.3939 0.4413 0.061 Uiso 1 1 calc R . .
C20 C 0.1663(5) 0.5019(5) 0.3669(3) 0.0488(16) Uani 1 1 d . . .
H20A H 0.1543 0.4629 0.3230 0.073 Uiso 1 1 calc R . .
H20B H 0.2042 0.5576 0.3540 0.073 Uiso 1 1 calc R . .
H20C H 0.1089 0.5250 0.3871 0.073 Uiso 1 1 calc R . .
C21 C 0.3790(5) 0.2900(5) 0.5456(4) 0.0340(15) Uiso 0.78 1 d PD A 1
H21A H 0.3457 0.2759 0.5913 0.041 Uiso 0.78 1 calc PR A 1
H21B H 0.4445 0.2813 0.5557 0.041 Uiso 0.78 1 calc PR A 1
C22 C 0.3494(8) 0.2220(9) 0.4865(6) 0.074(3) Uiso 0.78 1 d PD A 1
H22A H 0.3798 0.2388 0.4406 0.110 Uiso 0.78 1 calc PR A 1
H22B H 0.2837 0.2269 0.4796 0.110 Uiso 0.78 1 calc PR A 1
H22C H 0.3653 0.1554 0.5005 0.110 Uiso 0.78 1 calc PR A 1
C21A C 0.3454(16) 0.2889(14) 0.5165(14) 0.028(5) Uiso 0.22 1 d PD A 2
H21C H 0.3388 0.2753 0.4634 0.034 Uiso 0.22 1 calc PR A 2
H21D H 0.2854 0.2771 0.5385 0.034 Uiso 0.22 1 calc PR A 2
C22A C 0.407(3) 0.213(3) 0.547(2) 0.073(10) Uiso 0.22 1 d PD A 2
H22D H 0.4515 0.1945 0.5095 0.109 Uiso 0.22 1 calc PR A 2
H22E H 0.3720 0.1558 0.5609 0.109 Uiso 0.22 1 calc PR A 2
H22F H 0.4392 0.2384 0.5902 0.109 Uiso 0.22 1 calc PR A 2
C31 C 0.2111(4) -0.0547(3) 0.6693(3) 0.0290(11) Uani 1 1 d . . .
H31 H 0.2468 -0.0847 0.7103 0.035 Uiso 1 1 calc R A .
C32 C 0.2620(4) -0.0295(4) 0.6085(3) 0.0349(12) Uani 1 1 d . A .
H32 H 0.3279 -0.0452 0.6130 0.042 Uiso 1 1 calc R . .
C33 C 0.2249(6) -0.0338(6) 0.5316(4) 0.060(2) Uani 1 1 d . . .
H33A H 0.2756 -0.0234 0.4973 0.072 Uiso 1 1 calc R A .
H33B H 0.2015 -0.1001 0.5229 0.072 Uiso 1 1 calc R . .
C34 C 0.1520(8) 0.0362(8) 0.5128(4) 0.084(3) Uani 1 1 d . A .
H34A H 0.0958 -0.0004 0.5018 0.101 Uiso 1 1 calc R . .
H34B H 0.1691 0.0714 0.4676 0.101 Uiso 1 1 calc R . .
C35 C 0.1322(5) 0.1102(4) 0.5730(3) 0.0383(14) Uani 1 1 d . . .
H35 H 0.1224 0.1775 0.5542 0.046 Uiso 1 1 calc R A .
C36 C 0.0827(4) 0.0889(4) 0.6362(4) 0.0377(14) Uani 1 1 d . A .
H36 H 0.0445 0.1438 0.6539 0.045 Uiso 1 1 calc R . .
C37 C 0.0455(5) -0.0107(6) 0.6547(6) 0.076(3) Uani 1 1 d . . .
H37A H 0.0094 -0.0053 0.7000 0.091 Uiso 1 1 calc R A .
H37B H 0.0039 -0.0310 0.6146 0.091 Uiso 1 1 calc R . .
C38 C 0.1135(5) -0.0866(4) 0.6654(4) 0.0476(17) Uani 1 1 d . A .
H38A H 0.1072 -0.1338 0.6246 0.057 Uiso 1 1 calc R . .
H38B H 0.0994 -0.1215 0.7114 0.057 Uiso 1 1 calc R . .

loop_
_atom_site_aniso_label
_atom_site_aniso_U_11
_atom_site_aniso_U_22
_atom_site_aniso_U_33
_atom_site_aniso_U_23
_atom_site_aniso_U_13
_atom_site_aniso_U_12
Ir1 0.02707(14) 0.01254(13) 0.02088(13) 0.00158(6) 0.00349(9) 0.00033(7)
Re1 0.02301(14) 0.01200(13) 0.01643(13) 0.00104(6) 0.00464(9) -0.00100(6)
Co1 0.0241(4) 0.0123(3) 0.0120(3) 0.0003(3) 0.0044(3) -0.0015(3)
Cl1 0.0251(6) 0.0263(6) 0.0368(7) 0.0003(4) 0.0039(5) -0.0010(4)
Cl2 0.0408(8) 0.0375(8) 0.0701(11) -0.0006(7) -0.0208(8) 0.0030(6)
P1 0.0230(6) 0.0182(5) 0.0166(5) 0.0037(4) 0.0005(4) -0.0018(4)
P2 0.0240(6) 0.0120(5) 0.0136(5) -0.0014(4) 0.0019(4) 0.0002(4)
P3 0.0316(6) 0.0156(5) 0.0105(5) -0.0012(4) 0.0033(4) -0.0019(4)
O1 0.0282(19) 0.039(2) 0.037(2) 0.0178(17) 0.0052(16) 0.0087(16)
O2 0.066(3) 0.035(2) 0.0171(18) 0.0058(15) -0.0081(17) -0.0180(19)
O3 0.0317(18) 0.0244(17) 0.0185(16) -0.0075(13) 0.0053(14) 0.0002(14)
O4 0.0308(19) 0.0207(16) 0.0291(19) 0.0041(14) -0.0054(15) 0.0006(14)
O5 0.056(2) 0.0275(19) 0.0182(17) 0.0032(14) -0.0093(17) -0.0104(17)
O6 0.037(2) 0.0280(19) 0.033(2) -0.0098(15) 0.0158(17) -0.0022(15)
O7 0.0253(17) 0.0190(16) 0.0284(18) 0.0080(13) -0.0057(14) -0.0022(13)
O8 0.0285(16) 0.0128(15) 0.0246(17) -0.0009(12) 0.0095(13) 0.0015(13)
O9 0.0341(19) 0.0185(16) 0.0173(16) -0.0042(12) 0.0040(14) -0.0036(13)
O10 0.039(2) 0.0200(18) 0.033(2) -0.0020(14) 0.0120(17) -0.0040(14)
N1 0.030(2) 0.025(2) 0.0170(18) 0.0011(16) 0.0082(17) -0.0023(17)
C1 0.081(5) 0.034(3) 0.037(3) 0.008(3) 0.019(3) -0.001(3)
C2 0.049(3) 0.013(2) 0.052(3) 0.002(2) 0.027(3) -0.002(2)
C3 0.041(3) 0.031(3) 0.043(3) 0.027(2) -0.004(3) -0.010(2)
C4 0.050(3) 0.029(3) 0.022(3) 0.000(2) 0.017(2) -0.015(2)
C5 0.046(3) 0.028(3) 0.028(3) -0.001(2) 0.003(2) -0.025(2)
C6 0.031(3) 0.029(3) 0.041(3) 0.004(2) 0.014(2) -0.006(2)
C11 0.044(4) 0.049(4) 0.041(3) 0.022(3) 0.001(3) 0.019(3)
C12 0.045(4) 0.062(4) 0.039(3) 0.014(3) 0.004(3) 0.025(3)
C13 0.065(4) 0.068(5) 0.021(3) 0.008(3) 0.003(3) -0.003(4)
C14 0.081(6) 0.125(8) 0.024(3) -0.001(4) -0.008(4) -0.009(6)
C15 0.038(3) 0.033(3) 0.030(3) -0.009(2) 0.011(2) 0.006(2)
C16 0.055(4) 0.069(5) 0.025(3) 0.003(3) 0.009(3) 0.000(3)
C17 0.039(3) 0.040(3) 0.052(4) -0.001(3) -0.019(3) 0.005(3)
C18 0.074(5) 0.065(5) 0.039(4) 0.007(3) -0.021(4) 0.013(4)
C19 0.080(5) 0.046(3) 0.026(3) -0.002(3) -0.020(3) -0.011(3)
C20 0.067(4) 0.051(4) 0.028(3) -0.004(3) -0.013(3) -0.004(3)
C31 0.050(3) 0.006(2) 0.032(3) 0.0014(17) 0.005(2) 0.0005(19)
C32 0.044(3) 0.020(2) 0.041(3) -0.005(2) 0.016(3) 0.010(2)
C33 0.094(6) 0.058(4) 0.028(3) -0.009(3) 0.021(4) 0.014(4)
C34 0.133(9) 0.085(6) 0.034(4) -0.026(4) -0.033(5) 0.028(6)
C35 0.057(4) 0.026(3) 0.032(3) 0.000(2) -0.019(3) 0.003(2)
C36 0.030(3) 0.024(3) 0.059(4) 0.008(2) -0.011(3) -0.004(2)
C37 0.047(4) 0.046(4) 0.133(9) 0.043(5) -0.027(5) -0.021(3)
C38 0.060(4) 0.016(2) 0.067(4) 0.003(3) 0.021(3) -0.009(3)

loop_
_atom_type_symbol
_atom_type_description
_atom_type_scat_dispersion_real
_atom_type_scat_dispersion_imag
_atom_type_scat_source
C C 0.0181 0.0091 'International Tables Vol C Tables 4.2.6.8 and 6.1.1.4'
H H 0.0000 0.0000 'International Tables Vol C Tables 4.2.6.8 and 6.1.1.4'
Cl Cl 0.3639 0.7018 'International Tables Vol C Tables 4.2.6.8 and 6.1.1.4'
Co Co -2.3653 3.6143 'International Tables Vol C Tables 4.2.6.8 and 6.1.1.4'
Ir Ir -4.7710 6.5667 'International Tables Vol C Tables 4.2.6.8 and 6.1.1.4'
N N 0.0311 0.0180 'International Tables Vol C Tables 4.2.6.8 and 6.1.1.4'
O O 0.0492 0.0322 'International Tables Vol C Tables 4.2.6.8 and 6.1.1.4'
P P 0.2955 0.4335 'International Tables Vol C Tables 4.2.6.8 and 6.1.1.4'
Re Re -5.2083 5.8923 'International Tables Vol C Tables 4.2.6.8 and 6.1.1.4'

loop_
_geom_angle_atom_site_label_1
_geom_angle_atom_site_label_2
_geom_angle_atom_site_label_3
_geom_angle
N1 Ir1 Cl2 90.19(13)
N1 Ir1 C31 161.47(18)
N1 Ir1 C32 161.05(19)
N1 Ir1 C35 91.4(2)
N1 Ir1 C36 90.4(2)
C31 Ir1 Cl2 91.57(15)
C32 Ir1 Cl2 91.09(18)
C32 Ir1 C31 37.3(2)
C35 Ir1 Cl2 162.1(2)
C35 Ir1 C31 92.5(2)
C35 Ir1 C32 81.7(2)
C35 Ir1 C36 38.7(3)
C36 Ir1 Cl2 159.1(2)
C36 Ir1 C31 81.5(2)
C36 Ir1 C32 95.1(2)
O7 Re1 Cl1 169.54(9)
O7 Re1 O8 83.79(13)
O7 Re1 O9 86.88(14)
O8 Re1 Cl1 85.93(10)
O9 Re1 Cl1 89.62(10)
O9 Re1 O8 80.97(12)
O10 Re1 Cl1 92.06(13)
O10 Re1 O7 88.90(16)
O10 Re1 O8 84.68(13)
O10 Re1 O9 165.40(13)
N1 Re1 Cl1 95.76(14)
N1 Re1 O7 94.36(17)
N1 Re1 O8 175.56(16)
N1 Re1 O9 94.91(15)
N1 Re1 O10 99.34(16)
P1 Co1 P2 90.28(5)
P1 Co1 P3 89.64(5)
P3 Co1 P2 92.21(5)
C2 Co1 P1 128.92(19)
C2 Co1 P2 89.66(16)
C2 Co1 P3 141.39(19)
C2 Co1 C3 40.2(2)
C2 Co1 C4 67.0(2)
C2 Co1 C5 39.5(3)
C2 Co1 C6 66.7(2)
C3 Co1 P1 160.27(17)
C3 Co1 P2 104.45(18)
C3 Co1 P3 102.60(19)
C3 Co1 C4 40.2(3)
C3 Co1 C6 66.9(2)
C4 Co1 P1 125.85(19)
C4 Co1 P2 143.81(19)
C4 Co1 P3 90.22(16)
C4 Co1 C6 39.2(2)
C5 Co1 P1 95.49(17)
C5 Co1 P2 112.89(17)
C5 Co1 P3 154.29(17)
C5 Co1 C3 66.9(2)
C5 Co1 C4 66.4(2)
C5 Co1 C6 39.8(2)
C6 Co1 P1 94.04(17)
C6 Co1 P2 152.59(17)
C6 Co1 P3 114.84(17)
O1 P1 Co1 107.05(14)
O1 P1 O2 105.4(2)
O2 P1 Co1 111.11(16)
O7 P1 Co1 118.59(14)
O7 P1 O1 107.1(2)
O7 P1 O2 106.8(2)
O3 P2 Co1 108.41(14)
O3 P2 O4 100.87(19)
O4 P2 Co1 111.81(15)
O8 P2 Co1 117.36(14)
O8 P2 O3 108.87(19)
O8 P2 O4 108.2(2)
O5 P3 Co1 107.01(14)
O5 P3 O6 102.2(2)
O6 P3 Co1 112.38(16)
O9 P3 Co1 118.95(14)
O9 P3 O5 107.9(2)
O9 P3 O6 107.0(2)
C11 O1 P1 121.7(4)
C13 O2 P1 125.1(4)
C15 O3 P2 119.1(3)
C17 O4 P2 122.2(3)
C19 O5 P3 120.1(4)
C21 O6 P3 127.0(4)
C21A O6 P3 120.8(10)
C21A O6 C21 29.5(9)
P1 O7 Re1 135.4(2)
P2 O8 Re1 135.2(2)
P3 O9 Re1 131.7(2)
C1 O10 Re1 122.4(4)
Re1 N1 Ir1 175.5(3)
C3 C2 Co1 70.1(3)
C5 C2 Co1 70.4(3)
C5 C2 C3 108.0(5)
C2 C3 Co1 69.7(3)
C2 C3 C4 107.0(5)
C4 C3 Co1 70.2(3)
C3 C4 Co1 69.7(3)
C6 C4 Co1 70.8(3)
C6 C4 C3 108.6(5)
C2 C5 Co1 70.1(3)
C2 C5 C6 108.8(5)
C6 C5 Co1 70.9(3)
C4 C6 Co1 69.9(3)
C4 C6 C5 107.7(5)
C5 C6 Co1 69.3(3)
O1 C11 C12 108.5(5)
O2 C13 C14 109.9(6)
O3 C15 C16 111.3(5)
O4 C17 C18 108.2(6)
C20 C19 O5 109.2(6)
O6 C21 C22 109.6(7)
O6 C21A C22A 124(3)
C32 C31 Ir1 70.7(3)
C32 C31 C38 124.0(6)
C38 C31 Ir1 111.1(4)
C31 C32 Ir1 71.9(3)
C31 C32 C33 122.6(6)
C33 C32 Ir1 111.4(4)
C34 C33 C32 116.6(6)
C33 C34 C35 114.3(6)
C34 C35 Ir1 113.8(5)
C36 C35 Ir1 71.2(3)
C36 C35 C34 123.7(7)
C35 C36 Ir1 70.1(3)
C35 C36 C37 124.4(7)
C37 C36 Ir1 112.4(4)
C38 C37 C36 115.3(6)
C37 C38 C31 116.8(5)

loop_
_geom_bond_atom_site_label_1
_geom_bond_atom_site_label_2
_geom_bond_distance
Ir1 Cl2 2.3567(15)
Ir1 N1 1.942(4)
Ir1 C31 2.176(5)
Ir1 C32 2.161(5)
Ir1 C35 2.103(6)
Ir1 C36 2.118(6)
Re1 Cl1 2.3366(13)
Re1 O7 2.042(3)
Re1 O8 2.150(3)
Re1 O9 2.093(3)
Re1 O10 1.929(4)
Re1 N1 1.690(4)
Co1 P1 2.1416(13)
Co1 P2 2.1588(13)
Co1 P3 2.1557(13)
Co1 C2 2.069(5)
Co1 C3 2.076(5)
Co1 C4 2.082(5)
Co1 C5 2.073(5)
Co1 C6 2.094(5)
P1 O1 1.586(4)
P1 O2 1.586(4)
P1 O7 1.531(3)
P2 O3 1.591(3)
P2 O4 1.594(4)
P2 O8 1.511(3)
P3 O5 1.583(4)
P3 O6 1.593(4)
P3 O9 1.518(4)
O1 C11 1.451(6)
O2 C13 1.438(7)
O3 C15 1.451(6)
O4 C17 1.437(7)
O5 C19 1.463(7)
O6 C21 1.443(8)
O6 C21A 1.399(19)
O10 C1 1.393(7)
C2 C3 1.425(9)
C2 C5 1.400(9)
C3 C4 1.428(9)
C4 C6 1.401(9)
C5 C6 1.417(8)
C11 C12 1.472(9)
C13 C14 1.446(11)
C15 C16 1.466(8)
C17 C18 1.486(9)
C19 C20 1.449(9)
C21 C22 1.491(12)
C21A C22A 1.495(19)
C31 C32 1.389(8)
C31 C38 1.508(9)
C32 C33 1.500(9)
C33 C34 1.485(12)
C34 C35 1.529(10)
C35 C36 1.399(10)
C36 C37 1.517(8)
C37 C38 1.463(10)
